data_7058230
loop_
_publ_author_name
'Pisk, Jana'
'Rub\<ci\'c, Mirta'
'Kuzman, Dino'
'Cindri\'c, Marina'
'Agustin, Dominique'
'Vrdoljak, Vi\<snja'

_publ_section_title
;
 Molybdenum(vi) complexes of hemilabile aroylhydrazone ligands as
 efficient catalysts for greener cyclooctene epoxidation: an experimental
 and theoretical approach
;
_journal_issue 14
_journal_name_full 'New Journal of Chemistry'
_journal_page_first 5531
_journal_paper_doi 10.1039/C9NJ00229D
_journal_volume 43
_journal_year 2019
_chemical_formula_moiety 'C15 H13 Mo N3 O5'
_chemical_formula_sum 'C15 H13 Mo N3 O5'
_chemical_formula_weight 411.22
_chemical_name_common
'cyclo-bis(2-oxo-4-methoxybenzaldehyde 2-aminobenzoylhydrazonato-O,N,O',N')tetraoxo-dimolybdenum(VI)'
_space_group_crystal_system monoclinic
_space_group_IT_number 14
_space_group_name_Hall '-P 2yn'
_space_group_name_H-M_alt 'P 1 21/n 1'
_symmetry_space_group_name_Hall '-P 2yn'
_symmetry_space_group_name_H-M 'P 1 21/n 1'
_atom_sites_solution_hydrogens mixed
_audit_creation_method SHELXL-2018/3
_audit_update_record
;
2018-12-23 deposited with the CCDC.    2019-03-06 downloaded from the CCDC.
;
_cell_angle_alpha 90
_cell_angle_beta 90.318(3)
_cell_angle_gamma 90
_cell_formula_units_Z 4
_cell_length_a 8.0972(3)
_cell_length_b 9.5153(2)
_cell_length_c 20.0124(5)
_cell_measurement_reflns_used 4659
_cell_measurement_temperature 296(2)
_cell_measurement_theta_max 32.1020
_cell_measurement_theta_min 4.4670
_cell_volume 1541.88(8)
_computing_cell_refinement
;
CrysAlisPro, Agilent Technologies,
Version 1.171.37.35 (release 13-08-2014 CrysAlis171 .NET)
(compiled Aug 13 2014,18:06:01)
;
_computing_data_collection
;
CrysAlisPro, Agilent Technologies,
Version 1.171.37.35 (release 13-08-2014 CrysAlis171 .NET)
(compiled Aug 13 2014,18:06:01)
;
_computing_data_reduction
;
CrysAlisPro, Agilent Technologies,
Version 1.171.37.35 (release 13-08-2014 CrysAlis171 .NET)
(compiled Aug 13 2014,18:06:01)
;
_computing_structure_refinement 'SHELXL-2018/3 (Sheldrick, 2018)'
_computing_structure_solution 'SHELXS-2013 (Sheldrick, 2013)'
_diffrn_ambient_temperature 296(2)
_diffrn_detector 'CCD plate'
_diffrn_detector_area_resol_mean 16.3426
_diffrn_detector_type Sapphire3
_diffrn_measured_fraction_theta_full 0.995
_diffrn_measured_fraction_theta_max 0.997
_diffrn_measurement_device 'four-circle diffractometer'
_diffrn_measurement_device_type 'Xcalibur, Sapphire3'
_diffrn_measurement_method '\w scans'
_diffrn_radiation_monochromator graphite
_diffrn_radiation_probe x-ray
_diffrn_radiation_type 'Mo K\a'
_diffrn_radiation_wavelength 0.71073
_diffrn_reflns_av_R_equivalents 0.0333
_diffrn_reflns_av_unetI/netI 0.0358
_diffrn_reflns_Laue_measured_fraction_full 0.995
_diffrn_reflns_Laue_measured_fraction_max 0.997
_diffrn_reflns_limit_h_max 10
_diffrn_reflns_limit_h_min -11
_diffrn_reflns_limit_k_max 13
_diffrn_reflns_limit_k_min -13
_diffrn_reflns_limit_l_max 24
_diffrn_reflns_limit_l_min -27
_diffrn_reflns_number 16067
_diffrn_reflns_point_group_measured_fraction_full 0.995
_diffrn_reflns_point_group_measured_fraction_max 0.997
_diffrn_reflns_theta_full 25.242
_diffrn_reflns_theta_max 29.499
_diffrn_reflns_theta_min 4.284
_diffrn_source 'Enhance (Mo) X-ray Source'
_exptl_absorpt_coefficient_mu 0.883
_exptl_absorpt_correction_T_max 1.00000
_exptl_absorpt_correction_T_min 0.78718
_exptl_absorpt_correction_type multi-scan
_exptl_absorpt_process_details
;
CrysAlisPro, Agilent Technologies,
Version 1.171.37.35 (release 13-08-2014 CrysAlis171 .NET)
(compiled Aug 13 2014,18:06:01)
Empirical absorption correction using spherical harmonics,
 implemented in SCALE3 ABSPACK scaling algorithm.
;
_exptl_crystal_colour red
_exptl_crystal_density_diffrn 1.771
_exptl_crystal_description prism
_exptl_crystal_F_000 824
_exptl_crystal_size_max 0.43
_exptl_crystal_size_mid 0.16
_exptl_crystal_size_min 0.12
_refine_diff_density_max 0.995
_refine_diff_density_min -0.913
_refine_diff_density_rms 0.244
_refine_ls_extinction_method none
_refine_ls_goodness_of_fit_ref 1.151
_refine_ls_hydrogen_treatment mixed
_refine_ls_matrix_type full
_refine_ls_number_parameters 224
_refine_ls_number_reflns 4274
_refine_ls_number_restraints 2
_refine_ls_restrained_S_all 1.150
_refine_ls_R_factor_all 0.0554
_refine_ls_R_factor_gt 0.0364
_refine_ls_shift/su_max 0.001
_refine_ls_shift/su_mean 0.000
_refine_ls_structure_factor_coef Fsqd
_refine_ls_weighting_details 'w=1/[\s^2^(Fo^2^)+(0.0640P)^2^] where P=(Fo^2^+2Fc^2^)/3'
_refine_ls_weighting_scheme calc
_refine_ls_wR_factor_gt 0.0979
_refine_ls_wR_factor_ref 0.1196
_reflns_Friedel_coverage 0.000
_reflns_number_gt 3361
_reflns_number_total 4274
_reflns_threshold_expression 'I > 2\s(I)'
_cod_data_source_file c9nj00229d2.cif
_cod_data_source_block 3-alpha
_cod_depositor_comments 'Adding full bibliography for 7058224--7058230.cif.'
_cod_database_code 7058230
_publcif_datablock.id {f941c914-733a-4d72-a04b-e269e6552b92}

_shelx_shelxl_version_number 2018/3
_shelx_space_group_comment
;
The symmetry employed for this shelxl refinement is uniquely defined
by the following loop, which should always be used as a source of
symmetry information in preference to the above space-group names.
They are only intended as comments.
;

loop_
_space_group_symop_operation_xyz
'x, y, z'
'-x+1/2, y+1/2, -z+1/2'
'-x, -y, -z'
'x-1/2, -y-1/2, z-1/2'

loop_
_atom_site_label
_atom_site_type_symbol
_atom_site_fract_x
_atom_site_fract_y
_atom_site_fract_z
_atom_site_U_iso_or_equiv
_atom_site_adp_type
_atom_site_occupancy
_atom_site_site_symmetry_order
_atom_site_calc_flag
_atom_site_refinement_flags_posn
_atom_site_refinement_flags_adp
O5 O 1.1964(3) -0.3740(2) 0.24183(13) 0.0500(6) Uani 1 1 d . .
C15 C 1.2593(4) -0.2905(4) 0.29470(19) 0.0523(9) Uani 1 1 d . .
H15A H 1.326664 -0.216723 0.276742 0.078 Uiso 1 1 calc R U
H15B H 1.324555 -0.347885 0.324134 0.078 Uiso 1 1 calc R U
H15C H 1.169154 -0.250116 0.319083 0.078 Uiso 1 1 calc R U
Mo1 Mo 0.78386(3) 0.15814(2) 0.10807(2) 0.03433(11) Uani 1 1 d . .
C1 C 0.6241(4) 0.1495(3) -0.02154(14) 0.0322(6) Uani 1 1 d . .
O2 O 0.8916(3) 0.0113(2) 0.15695(10) 0.0412(5) Uani 1 1 d . .
N1 N 0.6935(3) 0.0271(2) -0.02846(11) 0.0330(5) Uani 1 1 d . .
N2 N 0.7794(3) -0.0078(2) 0.03004(11) 0.0312(5) Uani 1 1 d . .
O4 O 0.6923(3) 0.2498(2) 0.17061(11) 0.0442(5) Uani 1 1 d . .
C3 C 0.4745(4) 0.1465(3) -0.13296(15) 0.0340(6) Uani 1 1 d . .
O1 O 0.6322(3) 0.2202(2) 0.03549(10) 0.0406(5) Uani 1 1 d . .
C11 C 1.0525(4) -0.1717(3) 0.19787(16) 0.0364(6) Uani 1 1 d . .
H11 H 1.076021 -0.118399 0.235702 0.044 Uiso 1 1 calc R U
N3 N 0.4764(3) -0.0023(3) -0.13672(13) 0.0390(6) Uani 1 1 d D .
H3A H 0.551(3) -0.037(3) -0.1122(15) 0.047 Uiso 1 1 d D U
H3B H 0.492(4) -0.025(3) -0.1773(10) 0.047 Uiso 1 1 d D U
C10 C 0.9590(4) -0.1157(3) 0.14605(15) 0.0335(6) Uani 1 1 d . .
C8 C 0.8398(4) -0.1331(3) 0.03205(15) 0.0338(6) Uani 1 1 d . .
H8 H 0.822369 -0.190593 -0.004899 0.041 Uiso 1 1 calc R U
C2 C 0.5346(4) 0.2180(3) -0.07692(14) 0.0341(6) Uani 1 1 d . .
C9 C 0.9314(4) -0.1899(3) 0.08671(15) 0.0345(6) Uani 1 1 d . .
C13 C 1.0792(4) -0.3874(4) 0.13491(18) 0.0476(8) Uani 1 1 d . .
H13 H 1.117021 -0.479417 0.131821 0.057 Uiso 1 1 calc R U
C14 C 0.9925(5) -0.3284(3) 0.08312(18) 0.0429(7) Uani 1 1 d . .
H14 H 0.973425 -0.380913 0.044661 0.052 Uiso 1 1 calc R U
C4 C 0.4007(4) 0.2223(4) -0.18426(16) 0.0433(7) Uani 1 1 d . .
H4 H 0.361224 0.175405 -0.221845 0.052 Uiso 1 1 calc R U
O3 O 0.9497(3) 0.2533(2) 0.08448(13) 0.0522(6) Uani 1 1 d . .
C7 C 0.5157(5) 0.3639(3) -0.07322(18) 0.0444(8) Uani 1 1 d . .
H7 H 0.553614 0.411817 -0.035659 0.053 Uiso 1 1 calc R U
C12 C 1.1105(4) -0.3084(3) 0.19239(17) 0.0395(7) Uani 1 1 d . .
C5 C 0.3853(5) 0.3662(4) -0.18028(18) 0.0498(9) Uani 1 1 d . .
H5 H 0.336778 0.415702 -0.215333 0.060 Uiso 1 1 calc R U
C6 C 0.4415(5) 0.4375(4) -0.1244(2) 0.0549(9) Uani 1 1 d . .
H6 H 0.429366 0.534472 -0.121506 0.066 Uiso 1 1 calc R U

loop_
_atom_site_aniso_label
_atom_site_aniso_U_11
_atom_site_aniso_U_22
_atom_site_aniso_U_33
_atom_site_aniso_U_23
_atom_site_aniso_U_13
_atom_site_aniso_U_12
O5 0.0531(14) 0.0499(12) 0.0468(14) 0.0082(11) -0.0170(11) 0.0135(11)
C15 0.0442(19) 0.065(2) 0.047(2) 0.0124(18) -0.0157(16) 0.0015(16)
Mo1 0.04439(18) 0.03261(15) 0.02589(15) -0.00452(9) -0.00974(11) 0.00771(10)
C1 0.0360(15) 0.0372(14) 0.0235(13) -0.0005(10) -0.0048(11) 0.0029(11)
O2 0.0535(13) 0.0383(10) 0.0316(11) -0.0066(9) -0.0156(10) 0.0149(9)
N1 0.0368(13) 0.0384(12) 0.0238(11) -0.0011(10) -0.0068(9) 0.0065(10)
N2 0.0348(12) 0.0356(12) 0.0230(11) -0.0007(9) -0.0050(9) 0.0052(10)
O4 0.0613(15) 0.0398(11) 0.0315(11) -0.0069(9) -0.0086(10) 0.0138(10)
C3 0.0331(14) 0.0444(16) 0.0245(13) 0.0037(11) -0.0001(11) 0.0048(11)
O1 0.0566(14) 0.0385(10) 0.0265(10) -0.0040(9) -0.0120(9) 0.0147(10)
C11 0.0363(15) 0.0406(15) 0.0322(15) 0.0018(12) -0.0053(12) 0.0026(12)
N3 0.0445(15) 0.0463(14) 0.0262(12) -0.0075(11) -0.0084(11) 0.0096(11)
C10 0.0320(14) 0.0340(13) 0.0345(15) 0.0013(12) -0.0031(12) 0.0055(11)
C8 0.0351(15) 0.0386(14) 0.0278(14) -0.0032(11) -0.0024(12) 0.0048(12)
C2 0.0372(15) 0.0387(14) 0.0265(13) 0.0049(12) -0.0019(12) 0.0043(12)
C9 0.0346(15) 0.0383(14) 0.0306(15) -0.0008(12) -0.0033(12) 0.0064(12)
C13 0.055(2) 0.0391(15) 0.048(2) 0.0020(15) -0.0062(16) 0.0160(15)
C14 0.0519(19) 0.0382(15) 0.0387(17) -0.0043(13) -0.0051(15) 0.0091(13)
C4 0.0412(17) 0.062(2) 0.0269(15) 0.0081(14) -0.0046(13) 0.0037(15)
O3 0.0571(15) 0.0536(13) 0.0458(14) -0.0008(11) -0.0050(12) -0.0065(11)
C7 0.057(2) 0.0397(16) 0.0362(17) 0.0028(13) -0.0083(15) 0.0068(14)
C12 0.0371(16) 0.0444(16) 0.0368(16) 0.0092(13) -0.0038(13) 0.0056(13)
C5 0.051(2) 0.060(2) 0.0382(18) 0.0194(16) -0.0058(15) 0.0079(16)
C6 0.068(2) 0.0424(17) 0.054(2) 0.0139(16) -0.0037(19) 0.0116(16)

loop_
_atom_type_symbol
_atom_type_description
_atom_type_scat_dispersion_real
_atom_type_scat_dispersion_imag
_atom_type_scat_source
C C 0.0033 0.0016 'International Tables Vol C Tables 4.2.6.8 and 6.1.1.4'
H H 0.0000 0.0000 'International Tables Vol C Tables 4.2.6.8 and 6.1.1.4'
Mo Mo -1.6832 0.6857 'International Tables Vol C Tables 4.2.6.8 and 6.1.1.4'
N N 0.0061 0.0033 'International Tables Vol C Tables 4.2.6.8 and 6.1.1.4'
O O 0.0106 0.0060 'International Tables Vol C Tables 4.2.6.8 and 6.1.1.4'

loop_
_geom_angle_atom_site_label_1
_geom_angle_atom_site_label_2
_geom_angle_atom_site_label_3
_geom_angle
C12 O5 C15 117.8(3)
O5 C15 H15A 109.5
O5 C15 H15B 109.5
H15A C15 H15B 109.5
O5 C15 H15C 109.5
H15A C15 H15C 109.5
H15B C15 H15C 109.5
O3 Mo1 O4 106.35(12)
O3 Mo1 O2 99.98(11)
O4 Mo1 O2 101.41(9)
O3 Mo1 O1 97.21(11)
O4 Mo1 O1 96.63(10)
O2 Mo1 O1 150.37(9)
O3 Mo1 N2 101.21(11)
O4 Mo1 N2 151.33(10)
O2 Mo1 N2 81.13(8)
O1 Mo1 N2 71.93(8)
N1 C1 O1 121.8(3)
N1 C1 C2 121.8(3)
O1 C1 C2 116.4(2)
C10 O2 Mo1 139.27(19)
C1 N1 N2 109.7(2)
C8 N2 N1 115.6(2)
C8 N2 Mo1 129.1(2)
N1 N2 Mo1 115.20(16)
C4 C3 C2 119.2(3)
C4 C3 N3 119.0(3)
C2 C3 N3 121.7(3)
C1 O1 Mo1 120.36(17)
C10 C11 C12 119.0(3)
C10 C11 H11 120.5
C12 C11 H11 120.5
C3 N3 H3A 112(2)
C3 N3 H3B 108(2)
H3A N3 H3B 110(3)
O2 C10 C11 116.4(3)
O2 C10 C9 121.9(3)
C11 C10 C9 121.7(3)
N2 C8 C9 124.8(3)
N2 C8 H8 117.6
C9 C8 H8 117.6
C3 C2 C7 119.2(3)
C3 C2 C1 123.8(3)
C7 C2 C1 117.0(3)
C10 C9 C14 117.4(3)
C10 C9 C8 122.7(3)
C14 C9 C8 119.8(3)
C14 C13 C12 119.5(3)
C14 C13 H13 120.2
C12 C13 H13 120.2
C13 C14 C9 121.6(3)
C13 C14 H14 119.2
C9 C14 H14 119.2
C5 C4 C3 120.9(3)
C5 C4 H4 119.6
C3 C4 H4 119.6
C6 C7 C2 120.9(3)
C6 C7 H7 119.6
C2 C7 H7 119.6
O5 C12 C11 123.1(3)
O5 C12 C13 116.3(3)
C11 C12 C13 120.7(3)
C4 C5 C6 120.3(3)
C4 C5 H5 119.8
C6 C5 H5 119.8
C7 C6 C5 119.5(3)
C7 C6 H6 120.2
C5 C6 H6 120.2

loop_
_geom_bond_atom_site_label_1
_geom_bond_atom_site_label_2
_geom_bond_distance
O5 C12 1.358(4)
O5 C15 1.416(4)
C15 H15A 0.9600
C15 H15B 0.9600
C15 H15C 0.9600
Mo1 O3 1.690(2)
Mo1 O4 1.699(2)
Mo1 O2 1.9134(19)
Mo1 O1 1.987(2)
Mo1 N2 2.221(2)
C1 N1 1.301(3)
C1 O1 1.326(3)
C1 C2 1.473(4)
O2 C10 1.344(3)
N1 N2 1.398(3)
N2 C8 1.289(3)
C3 C4 1.387(4)
C3 C2 1.397(4)
C3 N3 1.418(4)
C11 C10 1.387(4)
C11 C12 1.388(4)
C11 H11 0.9300
N3 H3A 0.845(18)
N3 H3B 0.850(18)
C10 C9 1.398(4)
C8 C9 1.425(4)
C8 H8 0.9300
C2 C7 1.399(4)
C9 C14 1.409(4)
C13 C14 1.369(5)
C13 C12 1.396(5)
C13 H13 0.9300
C14 H14 0.9300
C4 C5 1.377(5)
C4 H4 0.9300
C7 C6 1.376(5)
C7 H7 0.9300
C5 C6 1.382(5)
C5 H5 0.9300
C6 H6 0.9300

loop_
_geom_torsion_atom_site_label_1
_geom_torsion_atom_site_label_2
_geom_torsion_atom_site_label_3
_geom_torsion_atom_site_label_4
_geom_torsion
O1 C1 N1 N2 -3.3(4)
C2 C1 N1 N2 175.7(2)
C1 N1 N2 C8 173.2(3)
C1 N1 N2 Mo1 -4.5(3)
N1 C1 O1 Mo1 10.9(4)
C2 C1 O1 Mo1 -168.19(19)
Mo1 O2 C10 C11 167.9(2)
Mo1 O2 C10 C9 -14.4(5)
C12 C11 C10 O2 173.2(3)
C12 C11 C10 C9 -4.5(5)
N1 N2 C8 C9 180.0(3)
Mo1 N2 C8 C9 -2.7(4)
C4 C3 C2 C7 1.5(5)
N3 C3 C2 C7 -174.0(3)
C4 C3 C2 C1 -176.1(3)
N3 C3 C2 C1 8.4(5)
N1 C1 C2 C3 19.4(5)
O1 C1 C2 C3 -161.5(3)
N1 C1 C2 C7 -158.1(3)
O1 C1 C2 C7 20.9(4)
O2 C10 C9 C14 -173.2(3)
C11 C10 C9 C14 4.4(5)
O2 C10 C9 C8 4.3(5)
C11 C10 C9 C8 -178.1(3)
N2 C8 C9 C10 2.9(5)
N2 C8 C9 C14 -179.6(3)
C12 C13 C14 C9 -1.0(6)
C10 C9 C14 C13 -1.6(5)
C8 C9 C14 C13 -179.2(3)
C2 C3 C4 C5 -0.5(5)
N3 C3 C4 C5 175.1(3)
C3 C2 C7 C6 -1.2(5)
C1 C2 C7 C6 176.5(3)
C15 O5 C12 C11 -13.8(5)
C15 O5 C12 C13 167.5(3)
C10 C11 C12 O5 -176.9(3)
C10 C11 C12 C13 1.7(5)
C14 C13 C12 O5 179.6(3)
C14 C13 C12 C11 0.9(5)
C3 C4 C5 C6 -0.8(5)
C2 C7 C6 C5 -0.1(6)
C4 C5 C6 C7 1.1(6)
